data_2102786
loop_
_publ_author_name
'Chen, Yu-Sheng'
'Stash, Adam I.'
'Pinkerton, A. Alan'

_publ_contact_author 'Pinkerton, A. Alan'
_publ_contact_author_email apinker@uoft02.utoledo.edu
_publ_contact_author_fax 1-419-530-4033
_publ_contact_author_phone 1-419-530-4580
_publ_section_title
;
 Chemical bonding and intermolecular interactions in energetic materials:
 1,3,4-trinitro-7,8-diazapentalene
;
_journal_coden_ASTM ASBSDK
_journal_coeditor_code BS5038
_journal_date_accepted 2007-01-16
_journal_date_recd_electronic 2006-08-16
_journal_issue 2
_journal_name_full
;
 Acta Crystallographica, Section B: Structural Science
;
_journal_page_first 309
_journal_page_last 318
_journal_paper_category FA
_journal_paper_doi 10.1107/S010876810700242X
_journal_volume 63
_journal_year 2007
_chemical_formula_sum 'C6 H3 N5 O6'
_chemical_formula_weight 241.13
_space_group_IT_number 29
_symmetry_cell_setting orthorhombic
_symmetry_space_group_name_Hall 'P 2c -2ac'
_symmetry_space_group_name_H-M 'P c a 21'
_atom_type_scat_source 'Koritsanszky et al, (2003)'
_cell_angle_alpha 90.000
_cell_angle_beta 90.000
_cell_angle_gamma 90.000
_cell_formula_units_Z 4
_cell_length_a 13.3229(3)
_cell_length_b 7.00050(10)
_cell_length_c 9.3471(2)
_cell_measurement_reflns_used 31952
_cell_measurement_temperature 90.0(10)
_cell_measurement_theta_max 40.14
_cell_measurement_theta_min 2.0
_cell_volume 871.78(3)
_computing_cell_refinement 'Siemens (1996b)'
_computing_data_collection 'Siemens (1996a)'
_computing_data_reduction 'Siemens (1996b)'
_computing_molecular_graphics 'Koritsanszky et al, (2003)'
_computing_publication_material 'Koritsanszky et al, (2003)'
_computing_structure_refinement 'Koritsanszky et al, (2003)'
_computing_structure_solution 'Sheldrick (1997)'
_diffrn_measurement_device 'Smart CCD2000'
_diffrn_measurement_method w
_diffrn_radiation_type 'Ag K\a'
_diffrn_radiation_wavelength 0.56083
_diffrn_reflns_av_R_equivalents 0.0188
_diffrn_reflns_limit_h_max 30
_diffrn_reflns_limit_h_min -30
_diffrn_reflns_limit_k_max 16
_diffrn_reflns_limit_k_min -16
_diffrn_reflns_limit_l_max 20
_diffrn_reflns_limit_l_min -20
_diffrn_reflns_number 31952
_diffrn_reflns_theta_max 40.14
_exptl_absorpt_coefficient_mu 0.098
_exptl_absorpt_correction_type none
_exptl_crystal_colour red
_exptl_crystal_density_diffrn 1.837
_exptl_crystal_description prism
_exptl_crystal_size_max 0.30
_exptl_crystal_size_mid 0.25
_exptl_crystal_size_min 0.21
_refine_diff_density_max 0.162
_refine_diff_density_min -0.122
_refine_ls_extinction_coef 0.1188
_refine_ls_extinction_method 'B-C type 1 Gaussian isotropic'
_refine_ls_goodness_of_fit_ref 1.4356
_refine_ls_hydrogen_treatment refall
_refine_ls_number_parameters 452
_refine_ls_number_reflns 9455
_refine_ls_R_factor_gt 0.0256
_refine_ls_shift/su_max 0.0000
_refine_ls_structure_factor_coef Fsqd
_refine_ls_weighting_details w=1/[s^2^(Fsqd)]
_refine_ls_weighting_scheme calc
_refine_ls_wR_factor_ref 0.0229
_reflns_number_observed 9455
_reflns_number_total 10283
_reflns_observed_criterion I>3\s
_cod_data_source_file bs5038.cif
_cod_data_source_block TNDP
_cod_original_sg_symbol_H-M Pca2(1)
_cod_original_formula_sum 'C6 H3 N5 O6 '
_cod_database_code 2102786
_cod_database_fobs_code 2102786

loop_
_symmetry_equiv_pos_site_id
_symmetry_equiv_pos_as_xyz
1 +X,+Y,+Z
2 -X,-Y,1/2+Z
3 1/2-X,+Y,1/2+Z
4 1/2+X,-Y,+Z

loop_
_atom_site_aniso_label
_atom_site_aniso_U_11
_atom_site_aniso_U_22
_atom_site_aniso_U_33
_atom_site_aniso_U_12
_atom_site_aniso_U_13
_atom_site_aniso_U_23
O(11) 0.01530(10) 0.0225(2) 0.01980(10) 0.00270(10) -0.00860(10) -0.00520(10)
O(12) 0.02030(10) 0.01460(10) 0.01560(10) -0.00550(10) -0.00250(10) -0.00340(10)
O(31) 0.01500(10) 0.0236(2) 0.0227(2) 0.01080(10) -0.00460(10) -0.00460(10)
O(32) 0.00985(9) 0.02393(17) 0.0266(2) -0.00410(10) -0.00250(10) -0.00053(15)
O(41) 0.02130(10) 0.01920(10) 0.01280(10) 0.00160(10) -0.00730(10) 0.00040(10)
O(42) 0.02100(10) 0.01640(10) 0.0278(2) 0.00160(10) -0.00690(10) -0.01130(10)
N(1) 0.01107(9) 0.01508(12) 0.01028(9) -0.00242(8) -0.00165(8) -0.00247(9)
N(3) 0.00775(7) 0.01766(13) 0.01193(10) 0.00246(8) -0.00090(7) -0.00189(9)
N(4) 0.01179(9) 0.01249(11) 0.01057(9) -0.00018(8) -0.00158(8) -0.00267(9)
N(7) 0.00750(7) 0.00979(9) 0.00903(8) -0.00009(6) -0.00136(6) -0.00008(7)
N(8) 0.00703(6) 0.00889(8) 0.00800(8) 0.00033(6) -0.00073(6) -0.00030(7)
C(1) 0.00927(9) 0.01090(11) 0.01020(10) -0.00079(8) -0.00144(8) -0.00148(9)
C(2) 0.01065(9) 0.01061(11) 0.01076(11) 0.00113(8) -0.00012(8) -0.00172(9)
C(3) 0.00759(8) 0.01075(10) 0.00962(10) 0.00127(7) -0.00034(7) -0.00061(8)
C(4) 0.00930(9) 0.00911(10) 0.00950(10) -0.00006(7) -0.00084(7) -0.00013(8)
C(5) 0.01104(9) 0.00910(10) 0.01388(12) 0.00137(8) -0.00116(9) 0.00091(9)
C(6) 0.00914(9) 0.01138(11) 0.01278(11) 0.00117(8) -0.00227(8) 0.00139(10)

loop_
_atom_site_label
_atom_site_fract_x
_atom_site_fract_y
_atom_site_fract_z
_atom_site_U_iso_or_equiv
_atom_site_occupancy
O(11) -0.06192(3) 0.05935(8) 0.12282(7) 0.019 1.0000
O(12) 0.00331(4) -0.22572(7) 0.14310(6) 0.017 1.0000
O(31) 0.36238(4) -0.08134(9) 0.42410(7) 0.020 1.0000
O(32) 0.36351(3) 0.23008(9) 0.41676(8) 0.020 1.0000
O(41) 0.25749(4) 0.33833(8) 0.62907(6) 0.018 1.0000
O(42) 0.20362(4) 0.63138(8) 0.60706(9) 0.022 1.0000
N(1) 0.00159(3) -0.05335(6) 0.16855(5) 0.012 1.0000
N(3) 0.32045(2) 0.07450(7) 0.41031(6) 0.012 1.0000
N(4) 0.20885(3) 0.46351(6) 0.56789(6) 0.012 1.0000
N(7) 0.07328(2) 0.20378(5) 0.31030 0.009 1.0000
N(8) 0.15749(2) 0.23261(5) 0.38999(5) 0.008 1.0000
C(1) 0.07771(3) 0.01974(6) 0.25684(6) 0.010 1.0000
C(2) 0.16689(3) -0.06434(6) 0.29878(6) 0.011 1.0000
C(3) 0.21711(2) 0.07167(6) 0.37970(5) 0.009 1.0000
C(4) 0.15046(3) 0.41044(6) 0.44878(5) 0.009 1.0000
C(5) 0.06152(3) 0.49517(6) 0.40056(6) 0.011 1.0000
C(6) 0.01383(3) 0.36330(6) 0.31433(6) 0.011 1.0000
H(2) 0.19761 -0.19946 0.26425 0.035(2) 1.0000
H(5) 0.03234 0.63197 0.43406 0.033(2) 1.0000
H(6) -0.05770 0.36826 0.26008 0.035(2) 1.0000

loop_
_geom_angle_atom_site_label_1
_geom_angle_atom_site_label_2
_geom_angle_atom_site_label_3
_geom_angle_site_symmetry_1
_geom_angle_site_symmetry_2
_geom_angle_site_symmetry_3
_geom_angle
_geom_angle_publ_flag
O(11) N(1) O(12) 1_555 1_555 1_555 124.98(4) yes
O(11) N(1) C(1) 1_555 1_555 1_555 117.79(4) yes
O(12) N(1) C(1) 1_555 1_555 1_555 117.23(4) yes
O(31) N(3) O(32) 1_555 1_555 1_555 124.49(4) yes
O(31) N(3) C(3) 1_555 1_555 1_555 116.91(5) yes
O(32) N(3) C(3) 1_555 1_555 1_555 118.56(4) yes
O(41) N(4) O(42) 1_555 1_555 1_555 124.78(5) yes
O(41) N(4) C(4) 1_555 1_555 1_555 118.06(4) yes
O(42) N(4) C(4) 1_555 1_555 1_555 117.07(4) yes
N(8) N(7) C(1) 1_555 1_555 1_555 107.49(3) yes
N(8) N(7) C(6) 1_555 1_555 1_555 109.92(3) yes
C(1) N(7) C(6) 1_555 1_555 1_555 142.57(3) yes
N(7) N(8) C(3) 1_555 1_555 1_555 108.34(3) yes
N(7) N(8) C(4) 1_555 1_555 1_555 107.40(3) yes
C(3) N(8) C(4) 1_555 1_555 1_555 144.26(3) yes
N(1) C(1) N(7) 1_555 1_555 1_555 121.40(4) yes
N(1) C(1) C(2) 1_555 1_555 1_555 129.22(4) yes
N(7) C(1) C(2) 1_555 1_555 1_555 109.31(3) yes
C(1) C(2) C(3) 1_555 1_555 1_555 106.06(3) yes
C(1) C(2) H(2) 1_555 1_555 1_555 127.86(4) yes
C(3) C(2) H(2) 1_555 1_555 1_555 125.53(3) yes
N(3) C(3) N(8) 1_555 1_555 1_555 122.48(4) yes
N(3) C(3) C(2) 1_555 1_555 1_555 126.33(4) yes
N(8) C(3) C(2) 1_555 1_555 1_555 108.68(3) yes
N(4) C(4) N(8) 1_555 1_555 1_555 121.43(3) yes
N(4) C(4) C(5) 1_555 1_555 1_555 127.63(4) yes
N(8) C(4) C(5) 1_555 1_555 1_555 108.37(3) yes
C(4) C(5) C(6) 1_555 1_555 1_555 107.12(3) yes
C(4) C(5) H(5) 1_555 1_555 1_555 125.96(4) yes
C(6) C(5) H(5) 1_555 1_555 1_555 126.62(4) yes
N(7) C(6) C(5) 1_555 1_555 1_555 107.16(3) yes
N(7) C(6) H(6) 1_555 1_555 1_555 121.57(4) yes
C(5) C(6) H(6) 1_555 1_555 1_555 131.21(4) yes

loop_
_geom_bond_atom_site_label_1
_geom_bond_atom_site_label_2
_geom_bond_site_symmetry_1
_geom_bond_site_symmetry_2
_geom_bond_distance
_geom_bond_publ_flag
O(11) N(1) 1_555 1_555 1.2333(6) yes
O(12) N(1) 1_555 1_555 1.2301(6) yes
O(31) N(3) 1_555 1_555 1.2324(7) yes
O(32) N(3) 1_555 1_555 1.2324(7) yes
O(41) N(4) 1_555 1_555 1.2308(6) yes
O(42) N(4) 1_555 1_555 1.2329(6) yes
N(1) C(1) 1_555 1_555 1.4040(5) yes
N(3) C(3) 1_555 1_555 1.4064(5) yes
N(4) C(4) 1_555 1_555 1.4080(5) yes
N(7) N(8) 1_555 1_555 1.3617(4) yes
N(7) C(1) 1_555 1_555 1.3832(5) yes
N(7) C(6) 1_555 1_555 1.3696(5) yes
N(8) C(3) 1_555 1_555 1.3818(5) yes
N(8) C(4) 1_555 1_555 1.3640(5) yes
C(1) C(2) 1_555 1_555 1.3827(5) yes
C(2) C(3) 1_555 1_555 1.3879(5) yes
C(2) H(2) 1_555 1_555 1.0800(4) yes
C(4) C(5) 1_555 1_555 1.3997(5) yes
C(5) C(6) 1_555 1_555 1.3804(6) yes
C(5) H(5) 1_555 1_555 1.0800(4) yes
C(6) H(6) 1_555 1_555 1.0800(4) yes
